data_2105426
loop_
_publ_author_name
'Amberger, E.'
'Polbov, K.'

_publ_section_title
;
 Struktur des tetragonalen (B12)4 B2 Ti1.3...2.0
;
_journal_name_full 'Acta Crystallographica B (24,1968-38,1982)'
_journal_page_first 949
_journal_page_last 953
_journal_paper_doi 10.1107/S0567740875004268
_journal_volume 31
_journal_year 1975
_chemical_formula_sum 'B50 Ti1.87'
_chemical_name_systematic '(B12)4 B2 Ti1.87'
_space_group_IT_number 134
_symmetry_space_group_name_Hall 'P 4n 2 -1n'
_symmetry_space_group_name_H-M 'P 42/n n m :1'
_cell_angle_alpha 90
_cell_angle_beta 90
_cell_angle_gamma 90
_cell_formula_units_Z 1
_cell_length_a 8.83
_cell_length_b 8.83
_cell_length_c 5.072
_cell_volume 395.458
_citation_journal_id_ASTM ACBCAR
_cod_data_source_file boron4-x_204.cif
_cod_data_source_block B50Ti1.87
_cod_original_cell_volume 395.4583
_cod_original_sg_symbol_Hall '-P 4ac 2bc (x-1/4,y+1/4,z-1/4)'
_cod_database_code 2105426

loop_
_symmetry_equiv_pos_as_xyz
x,y,z
-y+1/2,x+1/2,z+1/2
-x,-y,z
y+1/2,-x+1/2,z+1/2
x,-y,-z
y+1/2,x+1/2,-z+1/2
-x,y,-z
-y+1/2,-x+1/2,-z+1/2
-x+1/2,-y+1/2,-z+1/2
y,-x,-z
x+1/2,y+1/2,-z+1/2
-y,x,-z
-x+1/2,y+1/2,z+1/2
-y,-x,z
x+1/2,-y+1/2,z+1/2
y,x,z

loop_
_atom_site_label
_atom_site_type_symbol
_atom_site_fract_x
_atom_site_fract_y
_atom_site_fract_z
_atom_site_occupancy
_atom_site_U_iso_or_equiv
B5 B 0 0 0.5 1 0.0
Ti1 Ti 0 0 0 0.936 0.0
B2 B 0.2347 0.0834 0.0981 1 0.0
B4 B 0.2433 0.2433 0.5866 1 0.0
B3 B 0.1253 0.1253 0.385 1 0.0
B1 B 0.3276 0.0858 0.4131 1 0.0
